data_4328914
loop_
_publ_author_name
'Toshihiro Yamase'
'Hirofumi Ishikawa'
'Hiroko Abe'
'Keisuke Fukaya'
'Hiroyuki Nojiri'
'Hideo Takeuchi'

_publ_contact_author_address
; MO device,
2-14-10 Kanaiwa-higashi, Kanazawa
920-0335 Japan
;
_publ_contact_author_email yamase.modevice@nifty.com
_publ_contact_author_fax +81-76-267-0468
_publ_contact_author_name 'Toshihiro Yamase'
_publ_contact_author_phone +81-76-267-0468
_publ_section_title
;
 Molecular Magnetism of M~6-Hexagon Ring in D~3d~-Symmetric
 [(MCl)~6~(XW~9~O~33~)~2~]^12-^ (M=Cu^II^ and Mn^II^, X=Sb^III^ and
 As^III^)
;
_journal_name_full 'Inorganic Chemistry'
_journal_page_first 4606
_journal_page_last 4619
_journal_paper_doi 10.1021/ic202513q
_journal_volume 51
_journal_year 2012
_chemical_formula_moiety 'C48 H156 Cl6 Cu6 N12 O72 Sb2 W18 '
_chemical_formula_sum 'C48 H156 Cl6 Cu6 N12 O72 Sb2 W18'
_chemical_formula_weight 6200.59
_space_group_IT_number 148
_symmetry_cell_setting trigonal
_symmetry_Int_Tables_number 148
_symmetry_space_group_name_Hall '-R 3'
_symmetry_space_group_name_H-M 'R -3 :H'
_audit_creation_date 2006-02-13
_audit_creation_method 'by CrystalStructure v3.5.1'
_cell_angle_alpha 90
_cell_angle_beta 90
_cell_angle_gamma 120
_cell_formula_units_Z 3
_cell_length_a 20.3753(1)
_cell_length_b 20.3753(1)
_cell_length_c 26.3587(3)
_cell_measurement_reflns_used 34207
_cell_measurement_temperature 173.1
_cell_measurement_theta_max 30.1
_cell_measurement_theta_min 3.1
_cell_volume 9476.82(13)
_computing_cell_refinement PROCESS-AUTO
_computing_data_collection PROCESS-AUTO
_computing_data_reduction CrystalStructure
_computing_publication_material 'CrystalStructure Ver. 3.5.1'
_computing_structure_refinement CRYSTALS
_computing_structure_solution SHELXS97
_diffrn_detector_area_resol_mean 10.00
_diffrn_measured_fraction_theta_full 0.9988
_diffrn_measured_fraction_theta_max 0.9988
_diffrn_measurement_device_type 'Rigaku RAXIS-RAPID'
_diffrn_measurement_method \w
_diffrn_radiation_type 'Mo K\a'
_diffrn_radiation_wavelength 0.7107
_diffrn_reflns_av_R_equivalents 0.042
_diffrn_reflns_limit_h_max 26
_diffrn_reflns_limit_h_min -26
_diffrn_reflns_limit_k_max 25
_diffrn_reflns_limit_k_min -26
_diffrn_reflns_limit_l_max 34
_diffrn_reflns_limit_l_min -34
_diffrn_reflns_number 31290
_diffrn_reflns_theta_full 27.48
_diffrn_reflns_theta_max 27.48
_exptl_absorpt_coefficient_mu 17.949
_exptl_absorpt_correction_T_max 0.341
_exptl_absorpt_correction_T_min 0.039
_exptl_absorpt_correction_type numerical
_exptl_absorpt_process_details
;
    Higashi, T. (1999). Program for Absorption Correction.
    Rigaku Corporation, Tokyo, Japan.
;
_exptl_crystal_colour yellow
_exptl_crystal_density_diffrn 3.259
_exptl_crystal_description chip
_exptl_crystal_F_000 8442.00
_exptl_crystal_size_max 0.32
_exptl_crystal_size_mid 0.18
_exptl_crystal_size_min 0.06
_refine_diff_density_max 6.36
_refine_diff_density_min -1.61
_refine_ls_extinction_method none
_refine_ls_goodness_of_fit_ref 1.023
_refine_ls_number_parameters 185
_refine_ls_number_reflns 3794
_refine_ls_R_factor_gt 0.0300
_refine_ls_shift/su_max 0.0000
_refine_ls_structure_factor_coef Fsqd
_refine_ls_weighting_details 'w = 1/[0.0008Fo^2^ + 1.0000\s(Fo^2^)]/(4Fo^2^)'
_refine_ls_weighting_scheme calc
_refine_ls_wR_factor_ref 0.0950
_reflns_number_gt 3794
_reflns_number_total 4832
_reflns_threshold_expression F^2^>3.0\s(F^2^)
_cod_data_source_file ic202513q_si_001.cif
_cod_data_source_block '_(nBuN)12[(CuCl)6(SbW9O33)2]6H2O'
_cod_original_cell_volume 9476.8(1)
_cod_original_sg_symbol_Hall '- R 3'
_cod_original_sg_symbol_H-M 'R -3 '
_cod_original_formula_sum 'C48 H156 Cl6 Cu6 N12 O72 Sb2 W18 '
_cod_database_code 4328914

loop_
_symmetry_equiv_pos_as_xyz
x,y,z
-x,-y,-z
x+1/3,y+2/3,z+2/3
-x+1/3,-y+2/3,-z+2/3
x+2/3,y+1/3,z+1/3
-x+2/3,-y+1/3,-z+1/3
-y,x-y,z
y,-x+y,-z
-y+1/3,x-y+2/3,z+2/3
y+1/3,-x+y+2/3,-z+2/3
-y+2/3,x-y+1/3,z+1/3
y+2/3,-x+y+1/3,-z+1/3
-x+y,-x,z
x-y,x,-z
-x+y+1/3,-x+2/3,z+2/3
x-y+1/3,x+2/3,-z+2/3
-x+y+2/3,-x+1/3,z+1/3
x-y+2/3,x+1/3,-z+1/3

loop_
_atom_site_label
_atom_site_type_symbol
_atom_site_fract_x
_atom_site_fract_y
_atom_site_fract_z
_atom_site_U_iso_or_equiv
_atom_site_adp_type
_atom_site_occupancy
_atom_site_symmetry_multiplicity
_atom_site_calc_flag
_atom_site_refinement_flags
W(1) W 0.68301(2) 0.23786(2) 0.55264(2) 0.0185(1) Uani 1.00 1 d .
W(2) W 0.58859(2) 0.13649(2) 0.44969(2) 0.0145(1) Uani 1.00 1 d .
W(3) W 0.77663(2) 0.24098(2) 0.44748(2) 0.0145(1) Uani 1.00 1 d .
Sb(1) Sb 0.6667 0.3333 0.42464(5) 0.0110(2) Uani 1.00 1 d .
Cu(1) Cu 0.68547(6) 0.19948(6) 0.33240(5) 0.0146(3) Uani 1.00 1 d .
Cl(1) Cl 0.7015(1) 0.0884(1) 0.3193(1) 0.0280(7) Uani 1.00 1 d .
O(1) O 0.6881(4) 0.2069(4) 0.6127(4) 0.029(2) Uiso 1.00 1 d .
O(2) O 0.5352(4) 0.0397(4) 0.4452(3) 0.023(2) Uiso 1.00 1 d .
O(3) O 0.8479(4) 0.2213(4) 0.4407(3) 0.025(2) Uiso 1.00 1 d .
O(4) O 0.7517(4) 0.3440(3) 0.5584(3) 0.019(1) Uiso 1.00 1 d .
O(5) O 0.6119(4) 0.1400(4) 0.5226(3) 0.021(1) Uiso 1.00 1 d .
O(6) O 0.7661(3) 0.2339(4) 0.5214(3) 0.021(2) Uiso 1.00 1 d .
O(7) O 0.6919(3) 0.1450(3) 0.4417(3) 0.019(1) Uiso 1.00 1 d .
O(8) O 0.5157(3) 0.1629(3) 0.4595(3) 0.019(1) Uiso 1.00 1 d .
O(9) O 0.6760(3) 0.2593(3) 0.4668(3) 0.019(1) Uiso 1.00 1 d .
O(10) O 0.6021(3) 0.1694(3) 0.3825(3) 0.016(1) Uiso 1.00 1 d .
O(11) O 0.7629(3) 0.2677(3) 0.3824(3) 0.018(1) Uiso 1.00 1 d .
O(12) O 0.4499(5) 0.0911(5) 0.5583(4) 0.048(2) Uiso 1.00 1 d .
N(1) N 0.3729(5) -0.0037(5) 0.4673(5) 0.036(3) Uani 1.00 1 d .
N(2) N 0.8832(6) 0.1946(5) 0.3212(5) 0.036(3) Uani 1.00 1 d .
C(1) C 0.2883(7) -0.0330(7) 0.4751(7) 0.045(4) Uani 1.00 1 d .
C(2) C 0.2443(8) -0.0834(9) 0.4294(7) 0.057(5) Uani 1.00 1 d .
C(3) C 0.1608(8) -0.1245(9) 0.4391(8) 0.064(6) Uani 1.00 1 d .
C(4) C 0.116(1) -0.175(1) 0.389(1) 0.104(9) Uani 1.00 1 d .
C(5) C 0.939(3) 0.158(3) 0.338(2) 0.10(1) Uiso 0.50 1 d P
C(6) C 0.906(3) 0.119(3) 0.380(3) 0.14(2) Uiso 0.50 1 d P
C(7) C 0.968(2) 0.084(1) 0.378(2) 0.16(2) Uani 1.00 1 d .
C(8) C 0.922(2) 0.052(2) 0.439(2) 0.16(1) Uani 1.00 1 d .
C(9) C 0.880(1) 0.128(1) 0.346(1) 0.036(6) Uiso 0.50 1 d P
C(10) C 0.962(2) 0.142(2) 0.358(1) 0.049(7) Uiso 0.50 1 d P

loop_
_atom_site_aniso_label
_atom_site_aniso_U_11
_atom_site_aniso_U_22
_atom_site_aniso_U_33
_atom_site_aniso_U_12
_atom_site_aniso_U_13
_atom_site_aniso_U_23
W(1) 0.0212(2) 0.0198(2) 0.0150(3) 0.0106(2) -0.0004(2) 0.0020(2)
W(2) 0.0171(2) 0.0121(2) 0.0135(3) 0.0067(1) 0.0003(2) 0.0023(2)
W(3) 0.0153(2) 0.0166(2) 0.0137(3) 0.0096(1) -0.0010(2) 0.0015(2)
Sb(1) 0.0118(3) 0.0118(3) 0.0095(7) 0.0059(1) 0.0000 0.0000
Cu(1) 0.0139(5) 0.0148(5) 0.0139(8) 0.0063(4) -0.0002(5) -0.0004(5)
Cl(1) 0.030(1) 0.023(1) 0.035(2) 0.016(1) 0.002(1) -0.001(1)
N(1) 0.036(5) 0.025(5) 0.043(8) 0.013(4) 0.011(5) 0.016(5)
N(2) 0.047(6) 0.033(5) 0.037(8) 0.026(5) -0.021(5) -0.011(5)
C(1) 0.036(6) 0.047(7) 0.06(1) 0.025(6) 0.007(7) 0.021(7)
C(2) 0.043(7) 0.08(1) 0.06(1) 0.035(7) 0.014(8) 0.017(9)
C(3) 0.043(8) 0.058(9) 0.09(2) 0.023(7) 0.003(9) 0.02(1)
C(4) 0.08(1) 0.08(1) 0.16(3) 0.04(1) -0.04(2) -0.03(1)
C(7) 0.20(3) 0.10(2) 0.25(5) 0.12(2) -0.15(3) -0.09(2)
C(8) 0.15(2) 0.15(3) 0.17(4) 0.07(2) -0.06(3) -0.10(3)

loop_
_atom_type_symbol
_atom_type_description
_atom_type_scat_dispersion_real
_atom_type_scat_dispersion_imag
_atom_type_scat_source
C C 0.003 0.002
;
International Tables for Crystallography
(1992, Vol. C, Tables 4.2.6.8 and 6.1.1.4)
;
N N 0.006 0.003
;
International Tables for Crystallography
(1992, Vol. C, Tables 4.2.6.8 and 6.1.1.4)
;
Cu Cu 0.320 1.265
;
International Tables for Crystallography
(1992, Vol. C, Tables 4.2.6.8 and 6.1.1.4)
;
Sb Sb -0.587 1.546
;
International Tables for Crystallography
(1992, Vol. C, Tables 4.2.6.8 and 6.1.1.4)
;
W W -0.849 6.872
;
International Tables for Crystallography
(1992, Vol. C, Tables 4.2.6.8 and 6.1.1.4)
;
O O 0.011 0.006
;
International Tables for Crystallography
(1992, Vol. C, Tables 4.2.6.8 and 6.1.1.4)
;
Cl Cl 0.148 0.159
;
International Tables for Crystallography
(1992, Vol. C, Tables 4.2.6.8 and 6.1.1.4)
;
H H 0.000 0.000
;
International Tables for Crystallography
(1992, Vol. C, Table 6.1.1.4)
;

loop_
_geom_angle_atom_site_label_1
_geom_angle_atom_site_label_2
_geom_angle_atom_site_label_3
_geom_angle
_geom_angle_publ_flag
O(1) W(1) O(4) 101.4(3) yes
O(1) W(1) O(5) 98.5(3) yes
O(1) W(1) O(6) 99.3(4) yes
O(1) W(1) O(9) 169.3(4) yes
O(4) W(1) O(5) 160.0(3) yes
O(4) W(1) O(6) 85.4(3) yes
O(4) W(1) O(9) 86.8(3) yes
O(5) W(1) O(6) 90.2(3) yes
O(5) W(1) O(9) 73.3(3) yes
O(6) W(1) O(9) 74.3(3) yes
O(2) W(2) O(5) 96.4(3) yes
O(2) W(2) O(7) 97.2(3) yes
O(2) W(2) O(8) 101.9(3) yes
O(2) W(2) O(9) 167.3(4) yes
O(2) W(2) O(10) 104.1(3) yes
O(5) W(2) O(7) 83.0(3) yes
O(5) W(2) O(8) 93.9(4) yes
O(5) W(2) O(9) 74.0(3) yes
O(5) W(2) O(10) 157.3(2) yes
O(7) W(2) O(8) 160.9(2) yes
O(7) W(2) O(9) 73.7(3) yes
O(7) W(2) O(10) 84.8(3) yes
O(8) W(2) O(9) 87.3(3) yes
O(8) W(2) O(10) 91.4(4) yes
O(9) W(2) O(10) 84.2(3) yes
O(3) W(3) O(6) 99.4(4) yes
O(3) W(3) O(7) 101.4(3) yes
O(3) W(3) O(9) 172.5(3) yes
O(3) W(3) O(11) 104.1(4) yes
O(6) W(3) O(7) 89.7(3) yes
O(6) W(3) O(9) 73.7(3) yes
O(6) W(3) O(11) 155.7(4) yes
O(7) W(3) O(9) 75.9(3) yes
O(7) W(3) O(11) 92.0(3) yes
O(9) W(3) O(11) 83.2(3) yes
Cl(1) Cu(1) O(10) 107.1(2) yes
Cl(1) Cu(1) O(11) 108.1(3) yes
O(10) Cu(1) O(11) 91.8(3) yes
W(1) O(5) W(2) 118.4(3) yes
W(1) O(6) W(3) 119.3(4) yes
W(2) O(7) W(3) 117.3(4) yes
W(1) O(9) W(2) 94.3(2) yes
W(1) O(9) W(3) 92.4(3) yes
W(1) O(9) Sb(1) 137.4(4) yes
W(2) O(9) W(3) 92.8(3) yes
W(2) O(9) Sb(1) 114.2(3) yes
W(3) O(9) Sb(1) 115.7(3) yes
W(2) O(10) Cu(1) 133.7(4) yes
W(3) O(11) Cu(1) 126.0(3) yes
C(2) C(1) N(1) 108(1) yes
C(3) C(2) C(1) 110(1) yes
C(4) C(3) C(2) 109(1) yes
C(6) C(5) N(2) 103(4) yes
C(7) C(6) C(5) 87(4) yes
C(8) C(7) C(10) 114(3) yes
C(8) C(7) C(6) 76(3) yes
C(10) C(9) N(2) 110(1) yes
C(7) C(10) C(9) 117(2) yes

loop_
_geom_bond_atom_site_label_1
_geom_bond_atom_site_label_2
_geom_bond_distance
_geom_bond_publ_flag
W(1) O(1) 1.727(9) yes
W(1) O(4) 1.905(5) yes
W(1) O(5) 1.953(6) yes
W(1) O(6) 1.920(8) yes
W(1) O(9) 2.322(8) yes
W(2) O(2) 1.716(6) yes
W(2) O(5) 1.971(8) yes
W(2) O(7) 2.034(8) yes
W(2) O(8) 1.833(8) yes
W(2) O(9) 2.276(5) yes
W(2) O(10) 1.865(8) yes
W(3) O(3) 1.698(9) yes
W(3) O(6) 1.958(8) yes
W(3) O(7) 1.858(5) yes
W(3) O(9) 2.316(8) yes
W(3) O(11) 1.864(8) yes
Sb(1) O(9) 1.959(8) yes
Cu(1) Cl(1) 2.467(4) yes
Cu(1) O(10) 1.991(7) yes
Cu(1) O(11) 1.991(6) yes
N(1) C(1) 1.53(2) yes
N(2) C(5) 1.70(7) yes
N(2) C(9) 1.48(3) yes
C(1) C(2) 1.55(2) yes
C(2) C(3) 1.49(2) yes
C(3) C(4) 1.63(3) yes
C(5) C(6) 1.34(8) yes
C(6) C(7) 1.73(9) yes
C(7) C(8) 1.80(5) yes
C(7) C(10) 1.36(5) yes
C(9) C(10) 1.59(5) yes
